data_2103184
loop_
_publ_author_name
'Marsh, Richard E.'
'Kapon, Moshe'
'Hu, Shengzhi'
'Herbstein, Frank H.'

_publ_section_title
;
 Some 60 new space-group corrections
;
_journal_issue 1
_journal_name_full 'Acta Crystallographica Section B'
_journal_page_first 62
_journal_page_last 77
_journal_paper_doi 10.1107/S0108768101017128
_journal_volume 58
_journal_year 2002
_chemical_formula_structural 'K2 [Pd (C5 H6 N O2)2 Cl2] 4.5(H2 O)'
_chemical_formula_sum 'C10 H21 Cl2 K2 N2 O8.5 Pd'
_chemical_name_systematic
;
 Di-potassium trans-(dichloro-bis(glutarimidato)-palladium(II)) hydrate
;
_space_group_IT_number 56
_symmetry_cell_setting orthorhombic
_symmetry_space_group_name_Hall '-P 2ab 2ac'
_symmetry_space_group_name_H-M 'P c c n'
_cell_angle_alpha 90.00
_cell_angle_beta 89.97
_cell_angle_gamma 90.00
_cell_formula_units_Z 4
_cell_length_a 15.533
_cell_length_b 16.225
_cell_length_c 7.932
_cell_volume 1999.046
_cod_data_source_file bm0047.cif
_cod_data_source_block CSD_CIF_Table_23S
_cod_depositor_comments
;
 Marking attached hydrogen atoms.

 Antanas Vaitkus,
 2017-08-04

 Adding the _cell_formula_units_Z data item after consulting the original
 publication.

 Antanas Vaitkus,
 2017-08-04
;
_cod_original_sg_symbol_H-M Pccn
_cod_original_formula_sum ' K2[Pd(C5H6NO2)2Cl2].4.5H20 '
_cod_database_code 2103184

loop_
_symmetry_equiv_pos_as_xyz
'x, y, z'
'-x+1/2, -y+1/2, z'
'-x, y+1/2, -z+1/2'
'x+1/2, -y, -z+1/2'
'-x, -y, -z'
'x-1/2, y-1/2, -z'
'x, -y-1/2, z-1/2'
'-x-1/2, y, z-1/2'

loop_
_atom_site_label
_atom_site_fract_x
_atom_site_fract_y
_atom_site_fract_z
_atom_site_attached_hydrogens
Pd .5 .0 .0 0
Cl .9452 -.0631 .7396 0
O1 .3170 .0086 .1332 0
O2 .5570 .1662 .1504 0
N .4390 .0844 .1475 0
C1 .3562 .0694 .1908 0
C2 .3113 .1264 .3108 2
C3 .3536 .1981 .3570 2
C4 .4427 .2078 .3337 2
C5 .4838 .1512 .2028 0
K .7902 .0828 .6592 0
O5* .8570 .1896 .2988 2
O7* .6269 .0758 .5002 2
O9* .75 .25 .4830 2

loop_
_atom_type_symbol
C
Pd
Cl
O
N
K
